data_1546204
loop_
_publ_author_name
'Markovi\<c, Martin'
'Ko\'o\<s, Peter'
'\<Carn\'y, Tom\'a\<s'
'Sokoliov\'a, Saskia'
'Boh\'a\<cikov\'a, Nikola'
'Moncol, J\'an'
'Gracza, Tibor'

_publ_section_title
;
 Total Synthesis, Configuration Assignment, and Cytotoxic Activity
 Evaluation of Protulactone A.
;
_journal_issue 5
_journal_name_full 'Journal of natural products'
_journal_page_first 1631
_journal_page_last 1638
_journal_paper_doi 10.1021/acs.jnatprod.7b00212
_journal_volume 80
_journal_year 2017
_chemical_absolute_configuration ad
_chemical_formula_moiety 'C14 H26 O5 Si'
_chemical_formula_sum 'C14 H26 O5 Si'
_chemical_formula_weight 302.44
_chemical_name_systematic 3,6-Anhydro-2,8-dideoxy-5-O-tert-butyldimethylsilyl-D-glycero-D-gluco-octano-1,4-lactone
_space_group_crystal_system monoclinic
_space_group_IT_number 4
_space_group_name_Hall 'P 2yb'
_space_group_name_H-M_alt 'P 1 21 1'
_symmetry_space_group_name_Hall 'P 2yb'
_symmetry_space_group_name_H-M 'P 1 21 1'
_atom_sites_solution_hydrogens geom
_atom_sites_solution_primary dual
_audit_creation_date 2017-02-02
_audit_creation_method
;
Olex2 1.2
(compiled 2017.01.04 svn.r3372 for OlexSys, GUI svn.r5292)
;
_cell_angle_alpha 90
_cell_angle_beta 90.899(5)
_cell_angle_gamma 90
_cell_formula_units_Z 2
_cell_length_a 6.2011(4)
_cell_length_b 7.0991(4)
_cell_length_c 19.4230(13)
_cell_measurement_reflns_used 36326
_cell_measurement_temperature 100
_cell_measurement_theta_max 71.59
_cell_measurement_theta_min 4.56
_cell_volume 854.94(9)
_computing_cell_refinement 'STOE X-AREA'
_computing_data_collection 'STOE X-AREA'
_computing_data_reduction 'STOE X-RED'
_computing_molecular_graphics 'Olex2 (Dolomanov et al., 2009)'
_computing_publication_material 'Olex2 (Dolomanov et al., 2009)'
_computing_structure_refinement 'XL (Sheldrick, 2008)'
_computing_structure_solution 'ShelXT (Sheldrick, 2015)'
_diffrn_ambient_temperature 100
_diffrn_detector Pilatus300K
_diffrn_detector_area_resol_mean 5.81
_diffrn_detector_type STOE
_diffrn_measured_fraction_theta_full 0.994
_diffrn_measured_fraction_theta_max 0.975
_diffrn_measurement_device_type 'Stoe StadiVari'
_diffrn_measurement_method '\w scans'
_diffrn_radiation_collimation '0.6 mm diameter'
_diffrn_radiation_monochromator 'Graded multilayer mirror'
_diffrn_radiation_polarisn_norm 270
_diffrn_radiation_type CuK\a
_diffrn_radiation_wavelength 1.54186
_diffrn_reflns_av_R_equivalents 0.0841
_diffrn_reflns_av_unetI/netI 0.0415
_diffrn_reflns_Laue_measured_fraction_full 0.994
_diffrn_reflns_Laue_measured_fraction_max 0.975
_diffrn_reflns_limit_h_max 6
_diffrn_reflns_limit_h_min -7
_diffrn_reflns_limit_k_max 8
_diffrn_reflns_limit_k_min -5
_diffrn_reflns_limit_l_max 23
_diffrn_reflns_limit_l_min -21
_diffrn_reflns_number 23458
_diffrn_reflns_point_group_measured_fraction_full 0.819
_diffrn_reflns_point_group_measured_fraction_max 0.789
_diffrn_reflns_theta_full 67.686
_diffrn_reflns_theta_max 71.812
_diffrn_reflns_theta_min 2.275
_diffrn_source 'Genix3D Cu HF'
_diffrn_source_current 0.600
_diffrn_source_power 0.030
_diffrn_source_voltage 50
_exptl_absorpt_coefficient_mu 1.349
_exptl_absorpt_correction_T_max 0.723
_exptl_absorpt_correction_T_min 0.710
_exptl_absorpt_correction_type multi-scan
_exptl_absorpt_process_details X-AREA
_exptl_crystal_colour colourless
_exptl_crystal_colour_primary colourless
_exptl_crystal_density_diffrn 1.175
_exptl_crystal_description needle
_exptl_crystal_F_000 328
_exptl_crystal_size_max 0.42
_exptl_crystal_size_mid 0.15
_exptl_crystal_size_min 0.08
_refine_diff_density_max 0.470
_refine_diff_density_min -0.496
_refine_diff_density_rms 0.080
_refine_ls_abs_structure_details
;
 Classical Flack method preferred over Parsons because s.u. lower.
;
_refine_ls_abs_structure_Flack 0.01(6)
_refine_ls_extinction_coef 0.008(2)
_refine_ls_extinction_expression Fc^*^=kFc[1+0.001xFc^2^\l^3^/sin(2\q)]^-1/4^
_refine_ls_extinction_method 'SHELXL-2016/4 (Sheldrick 2016)'
_refine_ls_goodness_of_fit_ref 0.991
_refine_ls_hydrogen_treatment constr
_refine_ls_matrix_type full
_refine_ls_number_parameters 189
_refine_ls_number_reflns 2667
_refine_ls_number_restraints 1
_refine_ls_restrained_S_all 0.990
_refine_ls_R_factor_all 0.0748
_refine_ls_R_factor_gt 0.0641
_refine_ls_shift/su_max 0.000
_refine_ls_shift/su_mean 0.000
_refine_ls_structure_factor_coef Fsqd
_refine_ls_weighting_details 'w=1/[\s^2^(Fo^2^)+(0.1302P)^2^] where P=(Fo^2^+2Fc^2^)/3'
_refine_ls_weighting_scheme calc
_refine_ls_wR_factor_gt 0.1592
_refine_ls_wR_factor_ref 0.1664
_reflns_Friedel_coverage 0.492
_reflns_Friedel_fraction_full 0.611
_reflns_Friedel_fraction_max 0.569
_reflns_number_gt 2147
_reflns_number_total 2667
_reflns_threshold_expression 'I > 2\s(I)'
_cod_data_source_file np7b00212_si_002.cif
_cod_data_source_block ent-13
_cod_database_code 1546204
_shelx_shelxl_version_number 2016/4
_shelx_space_group_comment
;
The symmetry employed for this shelxl refinement is uniquely defined
by the following loop, which should always be used as a source of
symmetry information in preference to the above space-group names.
They are only intended as comments.
;
_shelx_estimated_absorpt_t_max 0.900
_shelx_estimated_absorpt_t_min 0.601
_olex2_refinement_description
;
1. Fixed Uiso
 At 1.2 times of:
  All C(H) groups, All C(H,H) groups
 At 1.5 times of:
  All C(H,H,H) groups, All O(H) groups
2.a Ternary CH refined with riding coordinates:
 C1(H1), C2(H2), C3(H3), C4(H4), C7(H7)
2.b Secondary CH2 refined with riding coordinates:
 C5(H5a,H5b)
2.c Idealised Me refined as rotating group:
 C8(H8a,H8b,H8c), C9(H9a,H9b,H9c), C10(H10a,H10b,H10c), C12(H12a,H12b,H12c),
 C13(H13a,H13b,H13c), C14(H14a,H14b,H14c)
2.d Idealised tetrahedral OH refined as rotating group:
 O5(H5)
;
_olex2_submission_special_instructions 'No special instructions were received'

loop_
_space_group_symop_operation_xyz
'x, y, z'
'-x, y+1/2, -z'

loop_
_atom_site_label
_atom_site_type_symbol
_atom_site_fract_x
_atom_site_fract_y
_atom_site_fract_z
_atom_site_U_iso_or_equiv
_atom_site_adp_type
_atom_site_occupancy
_atom_site_site_symmetry_order
_atom_site_calc_flag
_atom_site_refinement_flags_posn
Si1 Si 0.42111(19) 0.41110(19) 0.81790(7) 0.0413(4) Uani 1 1 d .
O1 O 0.0630(6) 0.5239(5) 0.58918(19) 0.0472(9) Uani 1 1 d .
O2 O 0.5017(5) 0.3238(5) 0.61101(16) 0.0472(9) Uani 1 1 d .
O3 O 0.6370(7) 0.3020(7) 0.5064(2) 0.0671(12) Uani 1 1 d .
O4 O 0.2198(4) 0.4307(5) 0.76124(15) 0.0388(8) Uani 1 1 d .
O5 O 0.2501(7) 0.8667(6) 0.6314(2) 0.0653(12) Uani 1 1 d .
H5 H 0.257246 0.829323 0.590518 0.098 Uiso 1 1 calc GR
C1 C 0.0602(8) 0.5785(8) 0.6597(3) 0.0442(12) Uani 1 1 d .
H1 H -0.073887 0.529975 0.681431 0.053 Uiso 1 1 calc R
C2 C 0.2583(7) 0.4802(7) 0.6919(2) 0.0380(10) Uani 1 1 d .
H2 H 0.385529 0.566541 0.690030 0.046 Uiso 1 1 calc R
C3 C 0.2950(8) 0.3125(8) 0.6449(3) 0.0414(11) Uani 1 1 d .
H3 H 0.279421 0.190832 0.670241 0.050 Uiso 1 1 calc R
C4 C 0.1267(9) 0.3304(8) 0.5873(3) 0.0461(12) Uani 1 1 d .
H4 H 0.002192 0.242993 0.593696 0.055 Uiso 1 1 calc R
C5 C 0.2470(9) 0.2898(9) 0.5222(3) 0.0537(14) Uani 1 1 d .
H5A H 0.213519 0.161643 0.505010 0.064 Uiso 1 1 calc R
H5B H 0.209042 0.382429 0.485906 0.064 Uiso 1 1 calc R
C6 C 0.4806(9) 0.3059(8) 0.5427(3) 0.0498(13) Uani 1 1 d .
C7 C 0.0610(9) 0.7937(8) 0.6618(3) 0.0497(13) Uani 1 1 d .
H7 H -0.067173 0.840753 0.635000 0.060 Uiso 1 1 calc R
C8 C 0.0516(8) 0.8714(8) 0.7336(3) 0.0470(13) Uani 1 1 d .
H8A H 0.182062 0.834750 0.759379 0.071 Uiso 1 1 calc GR
H8B H -0.075528 0.821098 0.756635 0.071 Uiso 1 1 calc GR
H8C H 0.042135 1.009128 0.731636 0.071 Uiso 1 1 calc GR
C9 C 0.6185(9) 0.2329(9) 0.7870(3) 0.0563(15) Uani 1 1 d .
H9A H 0.542207 0.116445 0.774800 0.084 Uiso 1 1 calc GR
H9B H 0.724990 0.206812 0.823602 0.084 Uiso 1 1 calc GR
H9C H 0.691958 0.281916 0.746469 0.084 Uiso 1 1 calc GR
C10 C 0.5554(9) 0.6446(9) 0.8283(4) 0.0596(15) Uani 1 1 d .
H10A H 0.583885 0.698053 0.782804 0.089 Uiso 1 1 calc GR
H10B H 0.691914 0.628717 0.853753 0.089 Uiso 1 1 calc GR
H10C H 0.461154 0.729648 0.853746 0.089 Uiso 1 1 calc GR
C11 C 0.2961(8) 0.3358(8) 0.9012(3) 0.0463(12) Uani 1 1 d .
C12 C 0.2004(10) 0.1383(9) 0.8945(3) 0.0537(14) Uani 1 1 d .
H12A H 0.092033 0.136922 0.857221 0.081 Uiso 1 1 calc GR
H12B H 0.132455 0.103100 0.937856 0.081 Uiso 1 1 calc GR
H12C H 0.315178 0.048306 0.884134 0.081 Uiso 1 1 calc GR
C13 C 0.1206(10) 0.4750(11) 0.9215(3) 0.0661(17) Uani 1 1 d .
H13A H 0.183617 0.600806 0.927011 0.099 Uiso 1 1 calc GR
H13B H 0.057194 0.435167 0.965040 0.099 Uiso 1 1 calc GR
H13C H 0.008201 0.478479 0.885463 0.099 Uiso 1 1 calc GR
C14 C 0.4703(11) 0.3336(10) 0.9583(3) 0.0633(16) Uani 1 1 d .
H14A H 0.582236 0.242026 0.946747 0.095 Uiso 1 1 calc GR
H14B H 0.404868 0.298317 1.002069 0.095 Uiso 1 1 calc GR
H14C H 0.534754 0.459203 0.962574 0.095 Uiso 1 1 calc GR

loop_
_atom_site_aniso_label
_atom_site_aniso_U_11
_atom_site_aniso_U_22
_atom_site_aniso_U_33
_atom_site_aniso_U_23
_atom_site_aniso_U_13
_atom_site_aniso_U_12
Si1 0.0399(6) 0.0297(7) 0.0545(7) 0.0005(7) 0.0027(5) 0.0022(6)
O1 0.062(2) 0.024(2) 0.055(2) -0.0011(16) -0.0094(16) -0.0001(16)
O2 0.0508(18) 0.046(2) 0.0449(17) -0.0050(17) 0.0083(14) -0.0032(17)
O3 0.083(3) 0.065(3) 0.054(2) -0.013(2) 0.021(2) -0.011(2)
O4 0.0396(15) 0.0292(19) 0.0478(17) 0.0032(16) 0.0052(12) -0.0026(15)
O5 0.109(3) 0.025(2) 0.064(2) -0.0031(18) 0.036(2) -0.008(2)
C1 0.044(3) 0.034(3) 0.054(3) 0.004(2) -0.002(2) 0.000(2)
C2 0.041(2) 0.024(2) 0.049(2) 0.001(2) 0.0060(19) -0.003(2)
C3 0.045(2) 0.027(3) 0.053(3) 0.004(2) 0.010(2) -0.004(2)
C4 0.052(3) 0.023(3) 0.062(3) 0.000(2) -0.007(2) -0.007(2)
C5 0.077(4) 0.031(3) 0.053(3) -0.007(2) -0.010(3) -0.004(3)
C6 0.071(3) 0.030(3) 0.048(3) -0.004(2) 0.010(2) -0.005(3)
C7 0.068(3) 0.030(3) 0.051(3) 0.007(2) 0.003(2) 0.000(2)
C8 0.056(3) 0.030(3) 0.055(3) 0.000(2) 0.013(2) 0.003(2)
C9 0.052(3) 0.046(4) 0.071(4) -0.003(3) 0.004(3) 0.012(3)
C10 0.047(3) 0.042(3) 0.090(4) 0.005(3) -0.008(3) -0.002(3)
C11 0.052(3) 0.034(3) 0.053(3) -0.003(2) 0.000(2) 0.004(2)
C12 0.066(3) 0.043(4) 0.052(3) 0.004(3) 0.005(2) -0.006(3)
C13 0.075(4) 0.063(5) 0.061(3) -0.003(3) 0.014(3) 0.017(3)
C14 0.081(4) 0.046(4) 0.063(3) -0.003(3) -0.010(3) 0.001(3)

loop_
_atom_type_symbol
_atom_type_description
_atom_type_scat_dispersion_real
_atom_type_scat_dispersion_imag
_atom_type_scat_source
C C 0.0181 0.0091 'International Tables Vol C Tables 4.2.6.8 and 6.1.1.4'
H H 0.0000 0.0000 'International Tables Vol C Tables 4.2.6.8 and 6.1.1.4'
O O 0.0492 0.0322 'International Tables Vol C Tables 4.2.6.8 and 6.1.1.4'
Si Si 0.2541 0.3302 'International Tables Vol C Tables 4.2.6.8 and 6.1.1.4'

loop_
_geom_angle_atom_site_label_1
_geom_angle_atom_site_label_2
_geom_angle_atom_site_label_3
_geom_angle
O4 Si1 C9 109.6(2)
O4 Si1 C10 109.1(2)
O4 Si1 C11 106.18(19)
C9 Si1 C11 111.4(3)
C10 Si1 C9 110.1(3)
C10 Si1 C11 110.4(3)
C1 O1 C4 107.1(4)
C6 O2 C3 111.8(4)
C2 O4 Si1 121.1(3)
C7 O5 H5 109.5
O1 C1 H1 109.6
O1 C1 C2 104.3(4)
O1 C1 C7 107.3(4)
C2 C1 H1 109.6
C7 C1 H1 109.6
C7 C1 C2 116.1(5)
O4 C2 C1 110.8(4)
O4 C2 H2 109.4
O4 C2 C3 114.0(4)
C1 C2 H2 109.4
C3 C2 C1 103.7(4)
C3 C2 H2 109.4
O2 C3 C2 111.8(4)
O2 C3 H3 111.3
O2 C3 C4 105.2(4)
C2 C3 H3 111.3
C2 C3 C4 105.6(4)
C4 C3 H3 111.3
O1 C4 C3 104.4(4)
O1 C4 H4 112.3
O1 C4 C5 110.3(5)
C3 C4 H4 112.3
C5 C4 C3 104.9(4)
C5 C4 H4 112.3
C4 C5 H5A 110.8
C4 C5 H5B 110.8
H5A C5 H5B 108.9
C6 C5 C4 104.6(4)
C6 C5 H5A 110.8
C6 C5 H5B 110.8
O2 C6 C5 110.4(4)
O3 C6 O2 120.9(5)
O3 C6 C5 128.6(5)
O5 C7 C1 110.9(5)
O5 C7 H7 108.5
O5 C7 C8 107.2(5)
C1 C7 H7 108.5
C8 C7 C1 113.1(5)
C8 C7 H7 108.5
C7 C8 H8A 109.5
C7 C8 H8B 109.5
C7 C8 H8C 109.5
H8A C8 H8B 109.5
H8A C8 H8C 109.5
H8B C8 H8C 109.5
Si1 C9 H9A 109.5
Si1 C9 H9B 109.5
Si1 C9 H9C 109.5
H9A C9 H9B 109.5
H9A C9 H9C 109.5
H9B C9 H9C 109.5
Si1 C10 H10A 109.5
Si1 C10 H10B 109.5
Si1 C10 H10C 109.5
H10A C10 H10B 109.5
H10A C10 H10C 109.5
H10B C10 H10C 109.5
C12 C11 Si1 110.7(4)
C12 C11 C13 109.8(5)
C12 C11 C14 108.7(5)
C13 C11 Si1 110.1(4)
C13 C11 C14 108.4(5)
C14 C11 Si1 109.2(4)
C11 C12 H12A 109.5
C11 C12 H12B 109.5
C11 C12 H12C 109.5
H12A C12 H12B 109.5
H12A C12 H12C 109.5
H12B C12 H12C 109.5
C11 C13 H13A 109.5
C11 C13 H13B 109.5
C11 C13 H13C 109.5
H13A C13 H13B 109.5
H13A C13 H13C 109.5
H13B C13 H13C 109.5
C11 C14 H14A 109.5
C11 C14 H14B 109.5
C11 C14 H14C 109.5
H14A C14 H14B 109.5
H14A C14 H14C 109.5
H14B C14 H14C 109.5

loop_
_geom_bond_atom_site_label_1
_geom_bond_atom_site_label_2
_geom_bond_distance
Si1 O4 1.657(3)
Si1 C9 1.866(6)
Si1 C10 1.865(6)
Si1 C11 1.882(6)
O1 C1 1.423(6)
O1 C4 1.430(7)
O2 C3 1.452(6)
O2 C6 1.337(6)
O3 C6 1.208(7)
O4 C2 1.415(6)
O5 H5 0.8400
O5 C7 1.419(7)
C1 H1 1.0000
C1 C2 1.538(7)
C1 C7 1.528(8)
C2 H2 1.0000
C2 C3 1.520(7)
C3 H3 1.0000
C3 C4 1.523(7)
C4 H4 1.0000
C4 C5 1.506(8)
C5 H5A 0.9900
C5 H5B 0.9900
C5 C6 1.501(8)
C7 H7 1.0000
C7 C8 1.503(7)
C8 H8A 0.9800
C8 H8B 0.9800
C8 H8C 0.9800
C9 H9A 0.9800
C9 H9B 0.9800
C9 H9C 0.9800
C10 H10A 0.9800
C10 H10B 0.9800
C10 H10C 0.9800
C11 C12 1.527(9)
C11 C13 1.527(8)
C11 C14 1.537(7)
C12 H12A 0.9800
C12 H12B 0.9800
C12 H12C 0.9800
C13 H13A 0.9800
C13 H13B 0.9800
C13 H13C 0.9800
C14 H14A 0.9800
C14 H14B 0.9800
C14 H14C 0.9800

loop_
_geom_torsion_atom_site_label_1
_geom_torsion_atom_site_label_2
_geom_torsion_atom_site_label_3
_geom_torsion_atom_site_label_4
_geom_torsion
Si1 O4 C2 C1 -153.1(3)
Si1 O4 C2 C3 90.4(4)
O1 C1 C2 O4 -147.6(4)
O1 C1 C2 C3 -24.9(5)
O1 C1 C7 O5 -61.3(6)
O1 C1 C7 C8 178.3(4)
O1 C4 C5 C6 96.3(5)
O2 C3 C4 O1 -98.6(5)
O2 C3 C4 C5 17.4(5)
O4 Si1 C11 C12 66.0(4)
O4 Si1 C11 C13 -55.5(5)
O4 Si1 C11 C14 -174.4(4)
O4 C2 C3 O2 -122.6(4)
O4 C2 C3 C4 123.5(4)
C1 O1 C4 C3 -37.2(5)
C1 O1 C4 C5 -149.4(4)
C1 C2 C3 O2 116.9(4)
C1 C2 C3 C4 3.0(5)
C2 C1 C7 O5 54.9(6)
C2 C1 C7 C8 -65.5(6)
C2 C3 C4 O1 19.7(5)
C2 C3 C4 C5 135.7(4)
C3 O2 C6 O3 -176.1(5)
C3 O2 C6 C5 3.0(6)
C3 C4 C5 C6 -15.6(5)
C4 O1 C1 C2 39.3(5)
C4 O1 C1 C7 163.0(4)
C4 C5 C6 O2 8.4(6)
C4 C5 C6 O3 -172.6(6)
C6 O2 C3 C2 -127.1(5)
C6 O2 C3 C4 -13.0(5)
C7 C1 C2 O4 94.6(5)
C7 C1 C2 C3 -142.7(4)
C9 Si1 O4 C2 -57.7(4)
C9 Si1 C11 C12 -53.2(4)
C9 Si1 C11 C13 -174.7(4)
C9 Si1 C11 C14 66.4(5)
C10 Si1 O4 C2 62.9(4)
C10 Si1 C11 C12 -175.8(4)
C10 Si1 C11 C13 62.7(5)
C10 Si1 C11 C14 -56.2(5)
C11 Si1 O4 C2 -178.1(4)
